data_2228955
loop_
_publ_author_name
'Ibrahim, Saba'
'Tahir, M. Nawaz'
'Iqbal, Nadeem'
'Shahwar, Durre'
'Raza, Muhammad Asam'

_publ_section_title
;
 <i>N</i>-(4-Methoxyphenyl)benzenesulfonamide
;
_journal_coeditor_code BQ2272
_journal_issue 2
_journal_name_full 'Acta Crystallographica Section E'
_journal_page_first o298
_journal_paper_doi 10.1107/S1600536811000365
_journal_volume 67
_journal_year 2011
_chemical_formula_iupac 'C13 H13 N O3 S'
_chemical_formula_moiety 'C13 H13 N O3 S'
_chemical_formula_sum 'C13 H13 N O3 S'
_chemical_formula_weight 263.30
_chemical_name_systematic
;
<i>N</i>-(4-Methoxyphenyl)benzenesulfonamide
;
_space_group_IT_number 19
_symmetry_cell_setting orthorhombic
_symmetry_space_group_name_Hall 'P 2ac 2ab'
_symmetry_space_group_name_H-M 'P 21 21 21'
_atom_sites_solution_hydrogens geom
_atom_sites_solution_primary direct
_atom_sites_solution_secondary difmap
_audit_creation_method SHELXL-97
_cell_angle_alpha 90
_cell_angle_beta 90
_cell_angle_gamma 90
_cell_formula_units_Z 4
_cell_length_a 5.3094(5)
_cell_length_b 8.5309(10)
_cell_length_c 27.925(3)
_cell_measurement_reflns_used 1503
_cell_measurement_temperature 296(2)
_cell_measurement_theta_max 25.24
_cell_measurement_theta_min 2.50
_cell_volume 1264.8(2)
_computing_cell_refinement 'SAINT (Bruker, 2009)'
_computing_data_collection 'APEX2 (Bruker, 2009)'
_computing_data_reduction 'SAINT (Bruker, 2009)'
_computing_molecular_graphics 'ORTEP-3 for Windows (Farrugia, 1997) and PLATON (Spek, 2009)'
_computing_publication_material 'WinGX (Farrugia, 1999) and PLATON (Spek, 2009)'
_computing_structure_refinement 'SHELXL97 (Sheldrick, 2008)'
_computing_structure_solution 'SHELXS97 (Sheldrick, 2008)'
_diffrn_ambient_temperature 296(2)
_diffrn_detector_area_resol_mean 8.00
_diffrn_measured_fraction_theta_full 0.980
_diffrn_measured_fraction_theta_max 0.980
_diffrn_measurement_device_type 'Bruker Kappa APEXII CCD'
_diffrn_measurement_method \w
_diffrn_radiation_monochromator graphite
_diffrn_radiation_source 'fine-focus sealed tube'
_diffrn_radiation_type MoK\a
_diffrn_radiation_wavelength 0.71073
_diffrn_reflns_av_R_equivalents 0.0595
_diffrn_reflns_av_sigmaI/netI 0.0975
_diffrn_reflns_limit_h_max 6
_diffrn_reflns_limit_h_min -4
_diffrn_reflns_limit_k_max 10
_diffrn_reflns_limit_k_min -9
_diffrn_reflns_limit_l_max 31
_diffrn_reflns_limit_l_min -32
_diffrn_reflns_number 7272
_diffrn_reflns_theta_full 26.00
_diffrn_reflns_theta_max 26.00
_diffrn_reflns_theta_min 2.50
_diffrn_standards_number 0
_exptl_absorpt_coefficient_mu 0.255
_exptl_absorpt_correction_T_max 0.970
_exptl_absorpt_correction_T_min 0.961
_exptl_absorpt_correction_type multi-scan
_exptl_absorpt_process_details '(SADABS; Bruker, 2005)'
_exptl_crystal_colour white
_exptl_crystal_density_diffrn 1.383
_exptl_crystal_density_method 'not measured'
_exptl_crystal_description needle
_exptl_crystal_F_000 552
_exptl_crystal_size_max 0.30
_exptl_crystal_size_mid 0.14
_exptl_crystal_size_min 0.12
_refine_diff_density_max 0.405
_refine_diff_density_min -0.284
_refine_ls_abs_structure_details 'Flack (1983), 961 Friedel pairs'
_refine_ls_abs_structure_Flack 0.09(16)
_refine_ls_goodness_of_fit_ref 1.021
_refine_ls_hydrogen_treatment mixed
_refine_ls_matrix_type full
_refine_ls_number_parameters 138
_refine_ls_number_reflns 2457
_refine_ls_number_restraints 1
_refine_ls_restrained_S_all 1.021
_refine_ls_R_factor_all 0.1158
_refine_ls_R_factor_gt 0.0608
_refine_ls_shift/su_max 0.000
_refine_ls_shift/su_mean 0.000
_refine_ls_structure_factor_coef Fsqd
_refine_ls_weighting_details 'calc w=1/[\s^2^(Fo^2^)+(0.0506P)^2^+0.2719P] where P=(Fo^2^+2Fc^2^)/3'
_refine_ls_weighting_scheme calc
_refine_ls_wR_factor_gt 0.1119
_refine_ls_wR_factor_ref 0.1308
_reflns_number_gt 1503
_reflns_number_total 2457
_reflns_threshold_expression I>2\s(I)
_cod_data_source_file bq2272.cif
_cod_data_source_block I
_cod_database_code 2228955
_cod_database_fobs_code 2228955

loop_
_symmetry_equiv_pos_site_id
_symmetry_equiv_pos_as_xyz
1 x,y,z
2 1/2-x,-y,1/2+z
3 1/2+x,1/2-y,-z
4 -x,1/2+y,1/2-z

loop_
_atom_site_aniso_label
_atom_site_aniso_U_11
_atom_site_aniso_U_22
_atom_site_aniso_U_33
_atom_site_aniso_U_12
_atom_site_aniso_U_13
_atom_site_aniso_U_23
S1 0.0335(6) 0.0474(8) 0.0494(7) 0.0026(6) -0.0036(5) -0.0007(7)
O1 0.060(2) 0.060(3) 0.0646(19) -0.0021(18) -0.0064(16) -0.022(2)
O2 0.0254(16) 0.075(3) 0.0642(18) 0.0085(17) -0.0046(13) 0.004(2)
O3 0.056(2) 0.057(2) 0.058(2) 0.0110(17) 0.0010(17) -0.0093(18)
N1 0.0250(19) 0.054(3) 0.049(2) -0.005(2) -0.0056(17) 0.005(2)
C1A 0.042(3) 0.056(4) 0.052(3) -0.004(2) -0.001(2) 0.014(2)
C2A 0.042(3) 0.056(4) 0.052(3) -0.004(2) -0.001(2) 0.014(2)
C3A 0.042(3) 0.056(4) 0.052(3) -0.004(2) -0.001(2) 0.014(2)
C4A 0.042(3) 0.056(4) 0.052(3) -0.004(2) -0.001(2) 0.014(2)
C5A 0.042(3) 0.056(4) 0.052(3) -0.004(2) -0.001(2) 0.014(2)
C6A 0.042(3) 0.056(4) 0.052(3) -0.004(2) -0.001(2) 0.014(2)
C7 0.025(2) 0.034(3) 0.047(3) -0.0053(19) 0.005(2) 0.004(2)
C8 0.026(2) 0.046(3) 0.049(3) 0.007(2) -0.003(2) 0.007(2)
C9 0.036(3) 0.041(3) 0.047(3) 0.006(2) -0.003(2) 0.007(2)
C10 0.033(3) 0.037(3) 0.052(3) -0.004(2) 0.002(2) 0.003(2)
C11 0.035(3) 0.041(3) 0.071(3) 0.006(2) 0.000(3) 0.005(3)
C12 0.028(2) 0.053(3) 0.061(3) 0.003(2) -0.006(2) 0.010(3)
C13 0.088(5) 0.081(5) 0.055(3) 0.018(3) -0.017(3) -0.017(3)
C3B 0.055(4) 0.055(5) 0.052(4) -0.021(3) -0.010(3) 0.010(3)
C4B 0.055(4) 0.055(5) 0.052(4) -0.021(3) -0.010(3) 0.010(3)
C5B 0.055(4) 0.055(5) 0.052(4) -0.021(3) -0.010(3) 0.010(3)
C6B 0.055(4) 0.055(5) 0.052(4) -0.021(3) -0.010(3) 0.010(3)
C2B 0.055(4) 0.055(5) 0.052(4) -0.021(3) -0.010(3) 0.010(3)
C1B 0.055(4) 0.055(5) 0.052(4) -0.021(3) -0.010(3) 0.010(3)

loop_
_atom_site_type_symbol
_atom_site_label
_atom_site_fract_x
_atom_site_fract_y
_atom_site_fract_z
_atom_site_U_iso_or_equiv
_atom_site_thermal_displace_type
_atom_site_calc_flag
_atom_site_refinement_flags
_atom_site_occupancy
S S1 0.5888(2) 1.17782(15) 0.14716(4) 0.0434(4) Uani . . 1.000
O O1 0.6723(6) 1.2938(4) 0.18015(10) 0.0615(14) Uani . . 1.000
O O2 0.3371(4) 1.1850(4) 0.12785(9) 0.0549(13) Uani . . 1.000
O O3 0.7036(6) 0.8660(4) -0.07098(11) 0.0570(12) Uani . . 1.000
N N1 0.7813(6) 1.1858(5) 0.10190(12) 0.0427(14) Uani . . 1.000
C C1A 0.6261(14) 0.9927(7) 0.1750(2) 0.0500(19) Uani . . 0.56(3)
C C2A 0.7618(19) 0.9727(8) 0.2171(3) 0.0500(19) Uani . . 0.56(3)
C C3A 0.786(2) 0.8243(10) 0.2371(2) 0.0500(19) Uani . . 0.56(3)
C C4A 0.6743(17) 0.6959(8) 0.2150(2) 0.0500(19) Uani . . 0.56(3)
C C5A 0.5386(12) 0.7159(8) 0.1729(3) 0.0500(19) Uani . . 0.56(3)
C C6A 0.5145(17) 0.8643(9) 0.1529(3) 0.0500(19) Uani . . 0.56(3)
C C7 0.7490(7) 1.0996(5) 0.05846(15) 0.0353(16) Uani . . 1.000
C C8 0.5531(8) 1.1329(5) 0.02810(14) 0.0403(16) Uani . . 1.000
C C9 0.5314(8) 1.0566(5) -0.01519(16) 0.0413(17) Uani . . 1.000
C C10 0.7056(8) 0.9465(6) -0.02856(16) 0.0407(17) Uani . . 1.000
C C11 0.9050(9) 0.9139(5) 0.00183(17) 0.0490(17) Uani . . 1.000
C C12 0.9241(9) 0.9870(6) 0.04544(16) 0.0473(16) Uani . . 1.000
C C13 0.4974(11) 0.8934(7) -0.10251(17) 0.075(3) Uani . . 1.000
C C3B 0.879(3) 0.8430(11) 0.2267(4) 0.054(3) Uani . . 0.44(3)
C C4B 0.726(2) 0.7133(10) 0.2186(3) 0.054(3) Uani . . 0.44(3)
C C5B 0.5220(14) 0.7245(11) 0.1876(6) 0.054(3) Uani . . 0.44(3)
C C6B 0.4708(16) 0.8655(12) 0.1646(5) 0.054(3) Uani . . 0.44(3)
C C2B 0.827(3) 0.9840(9) 0.2037(5) 0.054(3) Uani . . 0.44(3)
C C1B 0.6235(18) 0.9952(10) 0.1726(3) 0.054(3) Uani . . 0.44(3)
H H6A 0.42369 0.87769 0.12470 0.0601 Uiso . . 0.56(3)
H H5A 0.46390 0.62998 0.15812 0.0601 Uiso . . 0.56(3)
H H11 1.02714 0.84188 -0.00742 0.0589 Uiso . . 1.000
H H12 1.05444 0.96101 0.06623 0.0569 Uiso . . 1.000
H H13A 0.34217 0.88310 -0.08517 0.1122 Uiso . . 1.000
H H13B 0.50147 0.81823 -0.12809 0.1122 Uiso . . 1.000
H H13C 0.50967 0.99726 -0.11552 0.1122 Uiso . . 1.000
H H8 0.43398 1.20759 0.03680 0.0480 Uiso . . 1.000
H H9 0.39767 1.08001 -0.03547 0.0494 Uiso . . 1.000
H H1 0.930(4) 1.197(5) 0.1105(13) 0.0514 Uiso . . 1.000
H H2A 0.83652 1.05863 0.23189 0.0601 Uiso . . 0.56(3)
H H3A 0.87672 0.81092 0.26532 0.0601 Uiso . . 0.56(3)
H H4A 0.69041 0.59660 0.22843 0.0601 Uiso . . 0.56(3)
H H2B 0.92955 1.07075 0.20904 0.0646 Uiso . . 0.44(3)
H H3B 1.01505 0.83549 0.24742 0.0646 Uiso . . 0.44(3)
H H4B 0.76021 0.61899 0.23400 0.0646 Uiso . . 0.44(3)
H H5B 0.41988 0.63775 0.18221 0.0646 Uiso . . 0.44(3)
H H6B 0.33438 0.87301 0.14384 0.0646 Uiso . . 0.44(3)

loop_
_atom_type_symbol
_atom_type_description
_atom_type_scat_dispersion_real
_atom_type_scat_dispersion_imag
_atom_type_scat_source
C C 0.0033 0.0016 'International Tables Vol C Tables 4.2.6.8 and 6.1.1.4'
H H 0.0000 0.0000 'International Tables Vol C Tables 4.2.6.8 and 6.1.1.4'
N N 0.0061 0.0033 'International Tables Vol C Tables 4.2.6.8 and 6.1.1.4'
O O 0.0106 0.0060 'International Tables Vol C Tables 4.2.6.8 and 6.1.1.4'
S S 0.1246 0.1234 'International Tables Vol C Tables 4.2.6.8 and 6.1.1.4'

loop_
_geom_angle_atom_site_label_1
_geom_angle_atom_site_label_2
_geom_angle_atom_site_label_3
_geom_angle_site_symmetry_1
_geom_angle_site_symmetry_2
_geom_angle_site_symmetry_3
_geom_angle
_geom_angle_publ_flag
O1 S1 O2 . . . 120.1(2) no
O1 S1 N1 . . . 106.2(2) no
O1 S1 C1A . . . 107.5(2) no
O1 S1 C1B . . . 109.2(3) no
O2 S1 N1 . . . 106.85(17) no
O2 S1 C1A . . . 107.8(3) no
O2 S1 C1B . . . 107.0(3) no
N1 S1 C1A . . . 107.9(3) no
N1 S1 C1B . . . 106.9(3) no
C10 O3 C13 . . . 117.3(4) no
S1 N1 C7 . . . 124.2(3) no
S1 N1 H1 . . . 112(2) no
C7 N1 H1 . . . 115(3) no
S1 C1A C2A . . . 122.6(5) no
S1 C1A C6A . . . 117.4(5) no
C2A C1A C6A . . . 120.0(6) no
S1 C1B C2B . . . 113.8(7) no
C2B C1B C6B . . . 120.0(8) no
S1 C1B C6B . . . 126.3(8) no
C1A C2A C3A . . . 120.0(7) no
C1B C2B C3B . . . 120.2(11) no
C2A C3A C4A . . . 120.0(7) no
C2B C3B C4B . . . 119.8(12) no
C3A C4A C5A . . . 120.0(6) no
C3B C4B C5B . . . 120.1(9) no
C4A C5A C6A . . . 120.0(7) no
C4B C5B C6B . . . 120.0(8) no
C1A C6A C5A . . . 120.0(7) no
C1B C6B C5B . . . 120.0(10) no
N1 C7 C12 . . . 119.9(4) no
N1 C7 C8 . . . 120.6(4) no
C8 C7 C12 . . . 119.4(4) no
C7 C8 C9 . . . 120.5(4) no
C8 C9 C10 . . . 120.4(4) no
O3 C10 C11 . . . 115.8(4) no
O3 C10 C9 . . . 125.1(4) no
C9 C10 C11 . . . 119.1(4) no
C10 C11 C12 . . . 120.6(4) no
C7 C12 C11 . . . 119.9(4) no
C1A C2A H2A . . . 120.00 no
C3A C2A H2A . . . 120.00 no
C1B C2B H2B . . . 120.00 no
C3B C2B H2B . . . 120.00 no
C4A C3A H3A . . . 120.00 no
C2A C3A H3A . . . 120.00 no
C4B C3B H3B . . . 120.00 no
C2B C3B H3B . . . 120.00 no
C3A C4A H4A . . . 120.00 no
C5A C4A H4A . . . 120.00 no
C5B C4B H4B . . . 120.00 no
C3B C4B H4B . . . 120.00 no
C6A C5A H5A . . . 120.00 no
C4A C5A H5A . . . 120.00 no
C4B C5B H5B . . . 120.00 no
C6B C5B H5B . . . 120.00 no
C1A C6A H6A . . . 120.00 no
C5A C6A H6A . . . 120.00 no
C5B C6B H6B . . . 120.00 no
C1B C6B H6B . . . 120.00 no
C9 C8 H8 . . . 120.00 no
C7 C8 H8 . . . 120.00 no
C8 C9 H9 . . . 120.00 no
C10 C9 H9 . . . 120.00 no
C12 C11 H11 . . . 120.00 no
C10 C11 H11 . . . 120.00 no
C11 C12 H12 . . . 120.00 no
C7 C12 H12 . . . 120.00 no
O3 C13 H13C . . . 109.00 no
O3 C13 H13B . . . 109.00 no
H13B C13 H13C . . . 109.00 no
H13A C13 H13B . . . 109.00 no
H13A C13 H13C . . . 109.00 no
O3 C13 H13A . . . 109.00 no

loop_
_geom_bond_atom_site_label_1
_geom_bond_atom_site_label_2
_geom_bond_site_symmetry_1
_geom_bond_site_symmetry_2
_geom_bond_distance
_geom_bond_publ_flag
S1 O1 . . 1.423(3) no
S1 O2 . . 1.442(2) no
S1 N1 . . 1.627(3) no
S1 C1A . . 1.771(6) no
S1 C1B . . 1.722(9) no
O3 C10 . . 1.369(6) no
O3 C13 . . 1.424(6) no
N1 C7 . . 1.429(6) no
N1 H1 . . 0.83(2) no
C1A C6A . . 1.390(10) no
C1A C2A . . 1.389(11) no
C1B C2B . . 1.390(18) no
C1B C6B . . 1.390(13) no
C2A C3A . . 1.390(11) no
C2B C3B . . 1.391(14) no
C3A C4A . . 1.390(11) no
C3B C4B . . 1.391(15) no
C4A C5A . . 1.389(10) no
C4B C5B . . 1.390(15) no
C5A C6A . . 1.390(11) no
C5B C6B . . 1.390(16) no
C7 C8 . . 1.372(6) no
C7 C12 . . 1.385(6) no
C8 C9 . . 1.378(6) no
C9 C10 . . 1.370(6) no
C10 C11 . . 1.385(6) no
C11 C12 . . 1.372(7) no
C2A H2A . . 0.9300 no
C2B H2B . . 0.9300 no
C3A H3A . . 0.9300 no
C3B H3B . . 0.9300 no
C4A H4A . . 0.9300 no
C4B H4B . . 0.9300 no
C5A H5A . . 0.9300 no
C5B H5B . . 0.9300 no
C6A H6A . . 0.9300 no
C6B H6B . . 0.9300 no
C8 H8 . . 0.9300 no
C9 H9 . . 0.9300 no
C11 H11 . . 0.9300 no
C12 H12 . . 0.9300 no
C13 H13B . . 0.9600 no
C13 H13C . . 0.9600 no
C13 H13A . . 0.9600 no

loop_
_geom_contact_atom_site_label_1
_geom_contact_atom_site_label_2
_geom_contact_distance
_geom_contact_site_symmetry_1
_geom_contact_site_symmetry_2
_geom_contact_publ_flag
S1 H8 3.2000 . . no
O1 C3A 3.366(9) . 4_655 no
O2 C8 3.045(5) . . no
O2 N1 3.039(4) . 1_455 no
O1 H4A 2.9200 . 1_565 no
O1 H2B 2.4800 . . no
O1 H3A 2.8400 . 4_755 no
O1 H3B 2.6400 . 4_755 no
O1 H2A 2.6200 . . no
O2 H1 2.22(2) . 1_455 no
O2 H6A 2.6600 . . no
O2 H8 2.6000 . . no
O2 H6B 2.7000 . . no
O3 H5A 2.8000 . 3_565 no
O3 H6A 2.8200 . 3_565 no
O3 H12 2.9000 . 3_465 no
N1 O2 3.039(4) . 1_655 no
N1 H9 2.8000 . 3_575 no
C2A C4A 3.547(12) . 4_655 no
C3A O1 3.366(9) . 4_645 no
C3B C6B 3.594(18) . 1_655 no
C4A C2A 3.547(12) . 4_645 no
C5A C13 3.266(9) . 3_565 no
C6A C7 3.540(9) . . no
C6B C3B 3.594(18) . 1_455 no
C7 C9 3.509(6) . 3_575 no
C7 C6A 3.540(9) . . no
C8 C12 3.597(6) . 1_455 no
C8 O2 3.045(5) . . no
C9 C7 3.509(6) . 3_475 no
C9 C11 3.573(6) . 1_455 no
C10 C11 3.544(7) . 3_465 no
C11 C10 3.544(7) . 3_565 no
C11 C9 3.573(6) . 1_655 no
C12 C8 3.597(6) . 1_655 no
C13 C5A 3.266(9) . 3_465 no
C2A H4A 3.0300 . 4_655 no
C2B H4B 3.0300 . 4_755 no
C4A H13B 2.9900 . 3_565 no
C4B H13B 2.9300 . 3_565 no
C4B H2B 2.9800 . 4_745 no
C5A H13A 3.0500 . 3_565 no
C5A H13B 2.7700 . 3_565 no
C5B H13B 3.0600 . 3_565 no
C6A H13B 3.1000 . 3_565 no
C7 H9 2.9200 . 3_575 no
C8 H8 3.0400 . 3_575 no
C8 H9 3.0600 . 3_575 no
C9 H13C 2.8500 . . no
C9 H13A 2.6500 . . no
C9 H8 3.0000 . 3_575 no
C10 H11 2.8200 . 3_465 no
C11 H11 2.9700 . 3_465 no
C13 H5A 2.9300 . 3_565 no
C13 H9 2.5100 . . no
H1 O2 2.22(2) . 1_655 no
H1 H12 2.4500 . . no
H2A O1 2.6200 . . no
H2B O1 2.4800 . . no
H2B H4B 2.3300 . 4_755 no
H2B C4B 2.9800 . 4_755 no
H2B H3B 2.5800 . 4_755 no
H3A O1 2.8400 . 4_745 no
H3B O1 2.6400 . 4_745 no
H3B H2B 2.5800 . 4_745 no
H4A O1 2.9200 . 1_545 no
H4A C2A 3.0300 . 4_645 no
H4B C2B 3.0300 . 4_745 no
H4B H2B 2.3300 . 4_745 no
H5A O3 2.8000 . 3_465 no
H5A C13 2.9300 . 3_465 no
H6A O3 2.8200 . 3_465 no
H6A O2 2.6600 . . no
H6B H13B 2.4500 . 3_465 no
H6B O2 2.7000 . . no
H8 S1 3.2000 . . no
H8 O2 2.6000 . . no
H8 C8 3.0400 . 3_475 no
H8 C9 3.0000 . 3_475 no
H9 C13 2.5100 . . no
H9 H13A 2.2000 . . no
H9 H13C 2.4200 . . no
H9 N1 2.8000 . 3_475 no
H9 C7 2.9200 . 3_475 no
H9 C8 3.0600 . 3_475 no
H11 C11 2.9700 . 3_565 no
H11 C10 2.8200 . 3_565 no
H12 O3 2.9000 . 3_565 no
H12 H1 2.4500 . . no
H13A C9 2.6500 . . no
H13A C5A 3.0500 . 3_465 no
H13A H9 2.2000 . . no
H13B C4A 2.9900 . 3_465 no
H13B C6A 3.1000 . 3_465 no
H13B C4B 2.9300 . 3_465 no
H13B C5B 3.0600 . 3_465 no
H13B H6B 2.4500 . 3_565 no
H13B C5A 2.7700 . 3_465 no
H13C C9 2.8500 . . no
H13C H9 2.4200 . . no

loop_
_geom_hbond_atom_site_label_D
_geom_hbond_atom_site_label_H
_geom_hbond_atom_site_label_A
_geom_hbond_site_symmetry_A
_geom_hbond_distance_DH
_geom_hbond_distance_HA
_geom_hbond_distance_DA
_geom_hbond_angle_DHA
_geom_hbond_publ_flag
N1 H1 O2 1_655 0.83(2) 2.22(2) 3.039(4) 170(4) yes
C8 H8 Cg2 3_475 0.93 2.93 3.613(5) 132 yes
C13 H13B Cg1 3_465 0.96 2.98 3.766(6) 140 yes
C13 H13B Cg3 3_465 0.96 2.96 3.763(7) 143 yes

loop_
_geom_torsion_atom_site_label_1
_geom_torsion_atom_site_label_2
_geom_torsion_atom_site_label_3
_geom_torsion_atom_site_label_4
_geom_torsion_site_symmetry_1
_geom_torsion_site_symmetry_2
_geom_torsion_site_symmetry_3
_geom_torsion_site_symmetry_4
_geom_torsion
_geom_torsion_publ_flag
O1 S1 N1 C7 . . . . -173.2(3) no
O2 S1 N1 C7 . . . . -43.9(4) no
C1A S1 N1 C7 . . . . 71.8(4) no
O1 S1 C1A C2A . . . . -11.8(7) no
O1 S1 C1A C6A . . . . 168.6(6) no
O2 S1 C1A C2A . . . . -142.6(7) no
O2 S1 C1A C6A . . . . 37.8(6) no
N1 S1 C1A C2A . . . . 102.3(7) no
N1 S1 C1A C6A . . . . -77.3(6) no
C13 O3 C10 C9 . . . . -3.3(7) no
C13 O3 C10 C11 . . . . 178.3(4) no
S1 N1 C7 C8 . . . . 67.4(5) no
S1 N1 C7 C12 . . . . -116.2(4) no
S1 C1A C2A C3A . . . . -179.6(7) no
C6A C1A C2A C3A . . . . 0.0(13) no
S1 C1A C6A C5A . . . . 179.6(6) no
C2A C1A C6A C5A . . . . 0.0(12) no
C1A C2A C3A C4A . . . . -0.1(14) no
C2A C3A C4A C5A . . . . 0.0(13) no
C3A C4A C5A C6A . . . . 0.0(12) no
C4A C5A C6A C1A . . . . 0.0(12) no
N1 C7 C8 C9 . . . . 175.8(4) no
C12 C7 C8 C9 . . . . -0.7(6) no
N1 C7 C12 C11 . . . . -174.4(4) no
C8 C7 C12 C11 . . . . 2.2(7) no
C7 C8 C9 C10 . . . . -0.1(7) no
C8 C9 C10 O3 . . . . -178.9(4) no
C8 C9 C10 C11 . . . . -0.6(7) no
O3 C10 C11 C12 . . . . -179.4(4) no
C9 C10 C11 C12 . . . . 2.1(7) no
C10 C11 C12 C7 . . . . -2.9(7) no
